data_2206666
loop_
_publ_author_name
'Hoong-Kun Fun'
'Abdul Razak Ibrahim'
'Nawong Boonnak'
'Surat Laphookhieo'
'Suchada Chantrapromma'

_publ_section_title
;
 5-Hydroxy-3,7-dimethoxy-2-phenyl-4<i>H</i>-1-benzopyran-4-one
;
_journal_coeditor_code CI6644
_journal_issue 9
_journal_name_full 'Acta Crystallographica Section E'
_journal_page_first o3086
_journal_page_last o3088
_journal_paper_doi 10.1107/S1600536805026991
_journal_volume 61
_journal_year 2005
_chemical_formula_iupac 'C17 H14 O5'
_chemical_formula_moiety 'C17 H14 O5'
_chemical_formula_sum 'C17 H14 O5'
_chemical_formula_weight 298.28
_chemical_melting_point .419E-305
_chemical_name_common
;
5-hydroxy-3,7-dimethoxyflavone
;
_chemical_name_systematic
;
5-Hydroxy-3,7-dimethoxy-2-phenyl-4H-1-benzopyran-4-one
;
_space_group_IT_number 14
_symmetry_cell_setting monoclinic
_symmetry_space_group_name_Hall '-P 2ybc'
_symmetry_space_group_name_H-M 'P 1 21/c 1'
_atom_sites_solution_hydrogens geom
_atom_sites_solution_primary direct
_atom_sites_solution_secondary difmap
_audit_creation_method SHELXL-97
_cell_angle_alpha 90.00
_cell_angle_beta 114.3990(10)
_cell_angle_gamma 90.00
_cell_formula_units_Z 8
_cell_length_a 20.0802(3)
_cell_length_b 7.13600(10)
_cell_length_c 20.7415(3)
_cell_measurement_reflns_used 9804
_cell_measurement_temperature 100.00(10)
_cell_measurement_theta_max 0.979
_cell_measurement_theta_min 0.962
_cell_volume 2706.66(7)
_computing_cell_refinement APEX2
_computing_data_collection 'APEX2 (Bruker, 2005)'
_computing_data_reduction 'SAINT (Bruker, 2005)'
_computing_molecular_graphics SHELXTL
_computing_publication_material 'SHELXTL and PLATON (Spek, 2003)'
_computing_structure_refinement SHELXTL
_computing_structure_solution 'SHELXTL (Sheldrick, 1998)'
_diffrn_ambient_temperature 293(2)
_diffrn_detector_area_resol_mean 8.33
_diffrn_measured_fraction_theta_full 0.998
_diffrn_measured_fraction_theta_max 0.998
_diffrn_measurement_device_type 'Bruker SMART APEX2 CCD area-detector'
_diffrn_measurement_method \w
_diffrn_radiation_monochromator graphite
_diffrn_radiation_source 'fine-focus sealed tube'
_diffrn_radiation_type MoK\a
_diffrn_radiation_wavelength 0.71073
_diffrn_reflns_av_R_equivalents 0.0210
_diffrn_reflns_av_sigmaI/netI 0.0239
_diffrn_reflns_limit_h_max 30
_diffrn_reflns_limit_h_min -29
_diffrn_reflns_limit_k_max 6
_diffrn_reflns_limit_k_min -10
_diffrn_reflns_limit_l_max 31
_diffrn_reflns_limit_l_min -31
_diffrn_reflns_number 28245
_diffrn_reflns_theta_full 32.50
_diffrn_reflns_theta_max 32.50
_diffrn_reflns_theta_min 1.98
_diffrn_standards_decay_% 0
_diffrn_standards_number 0
_exptl_absorpt_coefficient_mu 0.108
_exptl_absorpt_correction_T_max 0.979
_exptl_absorpt_correction_T_min 0.962
_exptl_absorpt_correction_type multi-scan
_exptl_absorpt_process_details '(SADABS; Bruker, 2005)'
_exptl_crystal_colour 'pale yellow'
_exptl_crystal_density_diffrn 1.464
_exptl_crystal_density_method 'not measured'
_exptl_crystal_description Block
_exptl_crystal_F_000 1248
_exptl_crystal_size_max 0.51
_exptl_crystal_size_mid 0.30
_exptl_crystal_size_min 0.20
_refine_diff_density_max 0.524
_refine_diff_density_min -0.434
_refine_ls_extinction_method none
_refine_ls_goodness_of_fit_ref 1.023
_refine_ls_hydrogen_treatment constr
_refine_ls_matrix_type full
_refine_ls_number_parameters 397
_refine_ls_number_reflns 9804
_refine_ls_number_restraints 0
_refine_ls_restrained_S_all 1.023
_refine_ls_R_factor_all 0.0567
_refine_ls_R_factor_gt 0.0448
_refine_ls_shift/su_max 0.001
_refine_ls_shift/su_mean 0.000
_refine_ls_structure_factor_coef Fsqd
_refine_ls_weighting_details 'calc w = 1/[\s^2^(Fo^2^)+(0.0806P)^2^+1.0297P] where P = (Fo^2^+2Fc^2^)/3'
_refine_ls_weighting_scheme calc
_refine_ls_wR_factor_gt 0.1282
_refine_ls_wR_factor_ref 0.1421
_reflns_number_gt 7907
_reflns_number_total 9804
_reflns_threshold_expression I>2\s(I)
_cod_data_source_file ci6644.cif
_cod_data_source_block I
_cod_depositor_comments
;
The following automatic conversions were performed:
'_symmetry_cell_setting' value 'Monoclinic' changed to 'monoclinic'
according to '/home/saulius/struct/CIF-dictionaries/cif_core.dic'
dictionary named 'cif_core.dic' version 2.4.1 from 2010-06-29.

Automatic conversion script
Id: cif_fix_enum 1527 2010-12-29 10:47:43Z saulius 

The following automatic conversions were performed:

'_symmetry_cell_setting' value 'Monoclinic' changed to 'monoclinic'
according to /home/saulius/struct/CIF-dictionaries/cif_core.dic
dictionary named 'cif_core.dic' version 2.4.1 from 2010-06-29.

Automatic conversion script
Id: cif_fix_values 1715 2011-07-08 13:25:40Z adriana 
;
_cod_original_sg_symbol_H-M 'P 21/c'
_cod_database_code 2206666
_cod_database_fobs_code 2206666

loop_
_symmetry_equiv_pos_as_xyz
'x, y, z'
'-x, y+1/2, -z+1/2'
'-x, -y, -z'
'x, -y-1/2, z-1/2'

loop_
_atom_site_label
_atom_site_fract_x
_atom_site_fract_y
_atom_site_fract_z
_atom_site_U_iso_or_equiv
_atom_site_adp_type
_atom_site_calc_flag
_atom_site_refinement_flags
_atom_site_occupancy
_atom_site_type_symbol
O1A 0.23096(4) 0.73558(11) 0.32937(4) 0.01427(14) Uani d . 1 O
O2A 0.04787(4) 0.71848(11) 0.32289(4) 0.01608(14) Uani d . 1 O
O3A 0.13211(4) 0.79743(12) 0.46488(4) 0.01758(15) Uani d . 1 O
O4A 0.26066(4) 0.83451(13) 0.56868(4) 0.02054(16) Uani d . 1 O
H4AA 0.2159 0.8280 0.5492 0.031 Uiso calc R 1 H
O5A 0.46550(4) 0.80739(13) 0.50779(4) 0.01923(16) Uani d . 1 O
C1A 0.15126(5) 0.78892(14) 0.18720(5) 0.01478(17) Uani d . 1 C
H1AA 0.1933 0.8605 0.2093 0.018 Uiso calc R 1 H
C2A 0.11751(6) 0.77999(15) 0.11376(5) 0.01693(18) Uani d . 1 C
H2AA 0.1364 0.8478 0.0868 0.020 Uiso calc R 1 H
C3A 0.05539(6) 0.66960(16) 0.08042(5) 0.01783(19) Uani d . 1 C
H3AA 0.0327 0.6642 0.0313 0.021 Uiso calc R 1 H
C4A 0.02714(6) 0.56710(15) 0.12074(5) 0.01684(18) Uani d . 1 C
H4AB -0.0137 0.4915 0.0984 0.020 Uiso calc R 1 H
C5A 0.06002(5) 0.57794(14) 0.19427(5) 0.01468(17) Uani d . 1 C
H5AA 0.0408 0.5106 0.2210 0.018 Uiso calc R 1 H
C6A 0.12205(5) 0.69013(14) 0.22807(5) 0.01289(16) Uani d . 1 C
C7A 0.15718(5) 0.71136(14) 0.30562(5) 0.01253(16) Uani d . 1 C
C8A 0.12277(5) 0.72263(14) 0.35005(5) 0.01284(16) Uani d . 1 C
C9A 0.16340(5) 0.76804(14) 0.42448(5) 0.01322(17) Uani d . 1 C
C10A 0.24150(5) 0.78152(14) 0.44810(5) 0.01276(16) Uani d . 1 C
C11A 0.28849(6) 0.81541(14) 0.51998(5) 0.01463(17) Uani d . 1 C
C12A 0.36349(6) 0.82574(15) 0.54154(5) 0.01573(18) Uani d . 1 C
H12A 0.3941 0.8468 0.5888 0.019 Uiso calc R 1 H
C13A 0.39275(5) 0.80398(15) 0.49108(5) 0.01505(18) Uani d . 1 C
C14A 0.34802(5) 0.77591(15) 0.41952(5) 0.01535(18) Uani d . 1 C
H14A 0.3677 0.7651 0.3862 0.018 Uiso calc R 1 H
C15A 0.27342(5) 0.76473(14) 0.39977(5) 0.01306(16) Uani d . 1 C
C16A 0.01793(6) 0.57151(18) 0.35082(6) 0.0223(2) Uani d . 1 C
H16A -0.0345 0.5784 0.3292 0.033 Uiso calc R 1 H
H16B 0.0350 0.5866 0.4011 0.033 Uiso calc R 1 H
H16C 0.0333 0.4519 0.3407 0.033 Uiso calc R 1 H
C17A 0.51384(6) 0.85399(16) 0.57926(5) 0.01908(19) Uani d . 1 C
H17A 0.5635 0.8518 0.5841 0.029 Uiso calc R 1 H
H17B 0.5080 0.7644 0.6111 0.029 Uiso calc R 1 H
H17C 0.5023 0.9770 0.5904 0.029 Uiso calc R 1 H
O1B 0.35691(4) 0.17171(11) 0.03079(4) 0.01586(14) Uani d . 1 O
O2B 0.17772(4) 0.13240(12) 0.03289(4) 0.02030(16) Uani d . 1 O
O3B 0.26992(4) 0.07616(12) 0.17386(4) 0.02037(16) Uani d . 1 O
O4B 0.40073(5) 0.02873(13) 0.27064(4) 0.02151(17) Uani d . 1 O
H4BA 0.3560 0.0354 0.2532 0.032 Uiso calc R 1 H
O5B 0.59635(4) 0.08082(12) 0.19663(4) 0.02003(16) Uani d . 1 O
C1B 0.28658(6) 0.19896(16) -0.10820(5) 0.01848(19) Uani d . 1 C
H1BA 0.3355 0.1635 -0.0866 0.022 Uiso calc R 1 H
C2B 0.25461(7) 0.23461(17) -0.18055(6) 0.0217(2) Uani d . 1 C
H2BA 0.2822 0.2233 -0.2070 0.026 Uiso calc R 1 H
C3B 0.18159(7) 0.28711(16) -0.21341(6) 0.0216(2) Uani d . 1 C
H3BA 0.1601 0.3099 -0.2619 0.026 Uiso calc R 1 H
C4B 0.14087(6) 0.30534(16) -0.17357(6) 0.0207(2) Uani d . 1 C
H4BB 0.0921 0.3415 -0.1955 0.025 Uiso calc R 1 H
C5B 0.17242(6) 0.26991(15) -0.10106(6) 0.01859(19) Uani d . 1 C
H5BA 0.1446 0.2821 -0.0749 0.022 Uiso calc R 1 H
C6B 0.24589(6) 0.21596(14) -0.06753(5) 0.01517(17) Uani d . 1 C
C7B 0.28274(5) 0.17801(14) 0.00927(5) 0.01444(17) Uani d . 1 C
C8B 0.25188(6) 0.14633(15) 0.05595(5) 0.01534(17) Uani d . 1 C
C9B 0.29717(6) 0.10636(14) 0.13014(5) 0.01540(17) Uani d . 1 C
C10B 0.37481(5) 0.10202(14) 0.15005(5) 0.01449(17) Uani d . 1 C
C11B 0.42532(6) 0.06158(15) 0.22013(5) 0.01615(18) Uani d . 1 C
C12B 0.49969(6) 0.05385(16) 0.23759(5) 0.01740(18) Uani d . 1 C
H12B 0.5325 0.0266 0.2837 0.021 Uiso calc R 1 H
C13B 0.52486(6) 0.08777(15) 0.18482(5) 0.01579(18) Uani d . 1 C
C14B 0.47675(6) 0.12737(15) 0.11504(5) 0.01631(18) Uani d . 1 C
H14B 0.4939 0.1490 0.0804 0.020 Uiso calc R 1 H
C15B 0.40281(5) 0.13334(14) 0.09927(5) 0.01441(17) Uani d . 1 C
C16B 0.14432(7) 0.27330(19) 0.06021(7) 0.0257(2) Uani d . 1 C
H16D 0.0925 0.2530 0.0412 0.039 Uiso calc R 1 H
H16E 0.1540 0.3955 0.0467 0.039 Uiso calc R 1 H
H16F 0.1643 0.2649 0.1109 0.039 Uiso calc R 1 H
C17B 0.64994(6) 0.07588(18) 0.26869(6) 0.0225(2) Uani d . 1 C
H17D 0.6980 0.0711 0.2694 0.034 Uiso calc R 1 H
H17E 0.6422 -0.0331 0.2918 0.034 Uiso calc R 1 H
H17F 0.6454 0.1864 0.2930 0.034 Uiso calc R 1 H

loop_
_atom_site_aniso_label
_atom_site_aniso_U_11
_atom_site_aniso_U_22
_atom_site_aniso_U_33
_atom_site_aniso_U_12
_atom_site_aniso_U_13
_atom_site_aniso_U_23
O1A 0.0109(3) 0.0208(3) 0.0103(3) -0.0014(3) 0.0036(2) -0.0022(3)
O2A 0.0112(3) 0.0203(3) 0.0165(3) 0.0000(3) 0.0054(2) 0.0017(3)
O3A 0.0162(3) 0.0244(4) 0.0146(3) 0.0017(3) 0.0089(3) 0.0000(3)
O4A 0.0170(3) 0.0337(4) 0.0124(3) -0.0007(3) 0.0075(3) -0.0024(3)
O5A 0.0111(3) 0.0299(4) 0.0144(3) -0.0017(3) 0.0029(2) -0.0032(3)
C1A 0.0143(4) 0.0172(4) 0.0139(4) -0.0015(3) 0.0070(3) -0.0013(3)
C2A 0.0185(4) 0.0202(4) 0.0144(4) -0.0001(4) 0.0090(3) -0.0004(3)
C3A 0.0174(4) 0.0229(5) 0.0126(4) 0.0007(4) 0.0057(3) -0.0015(4)
C4A 0.0143(4) 0.0204(4) 0.0145(4) -0.0025(4) 0.0046(3) -0.0034(3)
C5A 0.0141(4) 0.0161(4) 0.0136(4) -0.0014(3) 0.0055(3) -0.0010(3)
C6A 0.0122(4) 0.0147(4) 0.0116(4) 0.0007(3) 0.0047(3) -0.0009(3)
C7A 0.0112(4) 0.0133(4) 0.0126(4) -0.0007(3) 0.0045(3) -0.0005(3)
C8A 0.0119(4) 0.0140(4) 0.0126(4) -0.0003(3) 0.0050(3) 0.0003(3)
C9A 0.0139(4) 0.0130(4) 0.0131(4) 0.0006(3) 0.0059(3) 0.0014(3)
C10A 0.0127(4) 0.0141(4) 0.0115(4) 0.0004(3) 0.0051(3) -0.0001(3)
C11A 0.0162(4) 0.0160(4) 0.0119(4) 0.0004(3) 0.0061(3) -0.0001(3)
C12A 0.0148(4) 0.0191(4) 0.0114(4) -0.0010(3) 0.0036(3) -0.0006(3)
C13A 0.0120(4) 0.0176(4) 0.0144(4) -0.0012(3) 0.0042(3) -0.0007(3)
C14A 0.0120(4) 0.0210(4) 0.0127(4) -0.0018(3) 0.0048(3) -0.0026(3)
C15A 0.0128(4) 0.0148(4) 0.0104(4) -0.0005(3) 0.0036(3) -0.0011(3)
C16A 0.0181(5) 0.0254(5) 0.0242(5) -0.0055(4) 0.0097(4) 0.0015(4)
C17A 0.0145(4) 0.0235(5) 0.0142(4) -0.0024(4) 0.0008(3) -0.0003(4)
O1B 0.0142(3) 0.0206(3) 0.0120(3) -0.0001(3) 0.0047(2) 0.0016(3)
O2B 0.0149(3) 0.0248(4) 0.0210(3) -0.0013(3) 0.0071(3) -0.0001(3)
O3B 0.0202(4) 0.0271(4) 0.0168(3) -0.0043(3) 0.0106(3) -0.0005(3)
O4B 0.0208(4) 0.0317(4) 0.0131(3) -0.0043(3) 0.0081(3) 0.0004(3)
O5B 0.0142(3) 0.0275(4) 0.0168(3) 0.0004(3) 0.0049(3) 0.0016(3)
C1B 0.0186(4) 0.0208(5) 0.0160(4) -0.0012(4) 0.0071(4) 0.0014(4)
C2B 0.0258(5) 0.0242(5) 0.0155(4) -0.0020(4) 0.0090(4) 0.0020(4)
C3B 0.0264(5) 0.0194(5) 0.0149(4) -0.0024(4) 0.0043(4) 0.0026(4)
C4B 0.0198(5) 0.0192(5) 0.0184(4) 0.0014(4) 0.0031(4) 0.0013(4)
C5B 0.0192(5) 0.0182(4) 0.0170(4) 0.0007(4) 0.0060(4) -0.0008(4)
C6B 0.0171(4) 0.0133(4) 0.0136(4) -0.0006(3) 0.0048(3) 0.0002(3)
C7B 0.0146(4) 0.0140(4) 0.0141(4) -0.0005(3) 0.0053(3) -0.0006(3)
C8B 0.0146(4) 0.0163(4) 0.0148(4) -0.0020(3) 0.0057(3) -0.0011(3)
C9B 0.0170(4) 0.0155(4) 0.0146(4) -0.0030(3) 0.0075(3) -0.0021(3)
C10B 0.0156(4) 0.0154(4) 0.0125(4) -0.0020(3) 0.0057(3) -0.0012(3)
C11B 0.0198(4) 0.0166(4) 0.0126(4) -0.0029(4) 0.0072(3) -0.0010(3)
C12B 0.0186(4) 0.0192(4) 0.0133(4) -0.0016(4) 0.0055(3) 0.0004(3)
C13B 0.0150(4) 0.0160(4) 0.0155(4) -0.0010(3) 0.0054(3) -0.0002(3)
C14B 0.0159(4) 0.0189(4) 0.0149(4) -0.0003(4) 0.0072(3) 0.0012(3)
C15B 0.0158(4) 0.0149(4) 0.0120(4) -0.0009(3) 0.0052(3) 0.0003(3)
C16B 0.0214(5) 0.0306(6) 0.0289(6) 0.0049(5) 0.0142(4) 0.0036(5)
C17B 0.0168(4) 0.0280(5) 0.0181(4) 0.0003(4) 0.0025(4) 0.0044(4)

loop_
_atom_type_symbol
_atom_type_description
_atom_type_scat_dispersion_real
_atom_type_scat_dispersion_imag
_atom_type_scat_source
C C 0.0033 0.0016 'International Tables Vol C Tables 4.2.6.8 and 6.1.1.4'
H H 0.0000 0.0000 'International Tables Vol C Tables 4.2.6.8 and 6.1.1.4'
O O 0.0106 0.0060 'International Tables Vol C Tables 4.2.6.8 and 6.1.1.4'

loop_
_geom_angle_atom_site_label_1
_geom_angle_atom_site_label_2
_geom_angle_atom_site_label_3
_geom_angle
C7A O1A C15A 120.60(8)
C8A O2A C16A 114.75(8)
C11A O4A H4AA 109.5
C13A O5A C17A 117.76(8)
C2A C1A C6A 120.17(9)
C2A C1A H1AA 119.9
C6A C1A H1AA 119.9
C1A C2A C3A 120.08(9)
C1A C2A H2AA 120.0
C3A C2A H2AA 120.0
C2A C3A C4A 120.06(9)
C2A C3A H3AA 120.0
C4A C3A H3AA 120.0
C5A C4A C3A 120.08(9)
C5A C4A H4AB 120.0
C3A C4A H4AB 120.0
C4A C5A C6A 120.11(9)
C4A C5A H5AA 119.9
C6A C5A H5AA 119.9
C5A C6A C1A 119.46(9)
C5A C6A C7A 122.07(9)
C1A C6A C7A 118.46(9)
C8A C7A O1A 121.73(8)
C8A C7A C6A 126.60(9)
O1A C7A C6A 111.45(8)
C7A C8A O2A 119.81(8)
C7A C8A C9A 120.81(9)
O2A C8A C9A 118.70(8)
O3A C9A C10A 122.46(9)
O3A C9A C8A 122.01(9)
C10A C9A C8A 115.51(8)
C15A C10A C11A 117.70(9)
C15A C10A C9A 120.46(8)
C11A C10A C9A 121.83(9)
O4A C11A C12A 119.00(9)
O4A C11A C10A 120.23(9)
C12A C11A C10A 120.76(9)
C11A C12A C13A 119.18(9)
C11A C12A H12A 120.4
C13A C12A H12A 120.4
O5A C13A C14A 115.25(9)
O5A C13A C12A 123.10(9)
C14A C13A C12A 121.65(9)
C15A C14A C13A 117.77(9)
C15A C14A H14A 121.1
C13A C14A H14A 121.1
O1A C15A C14A 116.50(8)
O1A C15A C10A 120.59(8)
C14A C15A C10A 122.91(9)
O2A C16A H16A 109.5
O2A C16A H16B 109.5
H16A C16A H16B 109.5
O2A C16A H16C 109.5
H16A C16A H16C 109.5
H16B C16A H16C 109.5
O5A C17A H17A 109.5
O5A C17A H17B 109.5
H17A C17A H17B 109.5
O5A C17A H17C 109.5
H17A C17A H17C 109.5
H17B C17A H17C 109.5
C15B O1B C7B 121.52(8)
C8B O2B C16B 115.25(9)
C11B O4B H4BA 109.5
C13B O5B C17B 118.14(8)
C2B C1B C6B 120.66(10)
C2B C1B H1BA 119.7
C6B C1B H1BA 119.7
C3B C2B C1B 120.14(11)
C3B C2B H2BA 119.9
C1B C2B H2BA 119.9
C4B C3B C2B 119.69(10)
C4B C3B H3BA 120.2
C2B C3B H3BA 120.2
C3B C4B C5B 120.59(10)
C3B C4B H4BB 119.7
C5B C4B H4BB 119.7
C4B C5B C6B 120.13(10)
C4B C5B H5BA 119.9
C6B C5B H5BA 119.9
C5B C6B C1B 118.79(9)
C5B C6B C7B 122.77(9)
C1B C6B C7B 118.44(9)
C8B C7B O1B 120.97(9)
C8B C7B C6B 128.47(9)
O1B C7B C6B 110.53(8)
O2B C8B C7B 120.76(9)
O2B C8B C9B 118.05(9)
C7B C8B C9B 120.87(9)
O3B C9B C10B 122.18(9)
O3B C9B C8B 121.90(9)
C10B C9B C8B 115.93(9)
C15B C10B C11B 117.65(9)
C15B C10B C9B 120.29(9)
C11B C10B C9B 122.04(9)
O4B C11B C12B 119.39(9)
O4B C11B C10B 119.68(9)
C12B C11B C10B 120.93(9)
C11B C12B C13B 119.09(9)
C11B C12B H12B 120.5
C13B C12B H12B 120.5
O5B C13B C14B 115.00(9)
O5B C13B C12B 123.31(9)
C14B C13B C12B 121.67(9)
C15B C14B C13B 117.82(9)
C15B C14B H14B 121.1
C13B C14B H14B 121.1
O1B C15B C14B 116.76(9)
O1B C15B C10B 120.41(9)
C14B C15B C10B 122.83(9)
O2B C16B H16D 109.5
O2B C16B H16E 109.5
H16D C16B H16E 109.5
O2B C16B H16F 109.5
H16D C16B H16F 109.5
H16E C16B H16F 109.5
O5B C17B H17D 109.5
O5B C17B H17E 109.5
H17D C17B H17E 109.5
O5B C17B H17F 109.5
H17D C17B H17F 109.5
H17E C17B H17F 109.5

loop_
_geom_bond_atom_site_label_1
_geom_bond_atom_site_label_2
_geom_bond_distance
_geom_bond_publ_flag
O1A C7A 1.3655(11) yes
O1A C15A 1.3688(11) yes
O2A C8A 1.3713(11) yes
O2A C16A 1.4439(14) yes
O3A C9A 1.2553(12) yes
O4A C11A 1.3481(12) yes
O4A H4AA 0.82 .
O5A C13A 1.3552(12) yes
O5A C17A 1.4358(12) yes
C1A C2A 1.3896(13) ?
C1A C6A 1.4036(13) ?
C1A H1AA 0.93 ?
C2A C3A 1.3936(15) ?
C2A H2AA 0.93 ?
C3A C4A 1.3959(15) ?
C3A H3AA 0.93 ?
C4A C5A 1.3913(13) ?
C4A H4AB 0.93 ?
C5A C6A 1.4008(13) ?
C5A H5AA 0.93 ?
C6A C7A 1.4734(13) ?
C7A C8A 1.3634(13) ?
C8A C9A 1.4538(13) ?
C9A C10A 1.4401(13) ?
C10A C15A 1.4005(13) ?
C10A C11A 1.4175(13) ?
C11A C12A 1.3847(14) ?
C12A C13A 1.4044(14) ?
C12A H12A 0.93 ?
C13A C14A 1.3960(13) ?
C14A C15A 1.3823(13) ?
C14A H14A 0.93 ?
C16A H16A 0.96 ?
C16A H16B 0.96 ?
C16A H16C 0.96 ?
C17A H17A 0.96 ?
C17A H17B 0.96 ?
C17A H17C 0.96 ?
O1B C15B 1.3640(11) yes
O1B C7B 1.3675(12) yes
O2B C8B 1.3666(12) yes
O2B C16B 1.4479(15) yes
O3B C9B 1.2562(12) yes
O4B C11B 1.3504(12) yes
O4B H4BA 0.82 .
O5B C13B 1.3539(13) yes
O5B C17B 1.4369(13) yes
C1B C2B 1.3902(14) ?
C1B C6B 1.4012(15) ?
C1B H1BA 0.93 ?
C2B C3B 1.3890(17) ?
C2B H2BA 0.93 ?
C3B C4B 1.3878(17) ?
C3B H3BA 0.93 ?
C4B C5B 1.3930(15) ?
C4B H4BB 0.93 ?
C5B C6B 1.4003(15) ?
C5B H5BA 0.93 ?
C6B C7B 1.4779(14) ?
C7B C8B 1.3669(14) ?
C8B C9B 1.4560(14) ?
C9B C10B 1.4389(14) ?
C10B C15B 1.4017(13) ?
C10B C11B 1.4167(14) ?
C11B C12B 1.3847(15) ?
C12B C13B 1.4032(14) ?
C12B H12B 0.93 ?
C13B C14B 1.3973(14) ?
C14B C15B 1.3826(14) ?
C14B H14B 0.93 ?
C16B H16D 0.96 ?
C16B H16E 0.96 ?
C16B H16F 0.96 ?
C17B H17D 0.96 ?
C17B H17E 0.96 ?
C17B H17F 0.96 ?

loop_
_geom_hbond_atom_site_label_D
_geom_hbond_atom_site_label_H
_geom_hbond_atom_site_label_A
_geom_hbond_site_symmetry_A
_geom_hbond_distance_DH
_geom_hbond_distance_HA
_geom_hbond_distance_DA
_geom_hbond_angle_DHA
_geom_hbond_publ_flag
O4A H4AA O3A 1_555 0.82 1.87 2.6033(11) 148 y
O4B H4BA O3B 1_555 0.82 1.85 2.5860(12) 148 y
C1A H1AA O3B 1_565 0.93 2.49 3.2404(14) 138 y
C4A H4AB O3A 2_545 0.93 2.59 3.5201(14) 177 y
C5A H5AA O2A 1_555 0.93 2.54 2.9530(13) 107 y
C1B H1BA O1B 1_555 0.93 2.29 2.6419(12) 102 y
C5B H5BA O2B 1_555 0.93 2.31 2.9067(14) 121 y
C14A H14A O5B 2_655 0.93 2.50 3.3486(13) 153 y
C14B H14B O5A 2_645 0.93 2.55 3.4535(14) 163 y
C16A H16B O3A 1_555 0.96 2.38 2.9952(15) 121 y
C16B H16F O3B 1_555 0.96 2.39 2.9975(16) 121 y

loop_
_geom_torsion_atom_site_label_1
_geom_torsion_atom_site_label_2
_geom_torsion_atom_site_label_3
_geom_torsion_atom_site_label_4
_geom_torsion
_geom_torsion_publ_flag
C6A C1A C2A C3A -1.39(16) ?
C1A C2A C3A C4A -0.29(16) ?
C2A C3A C4A C5A 1.34(16) ?
C3A C4A C5A C6A -0.70(16) ?
C4A C5A C6A C1A -0.97(15) ?
C4A C5A C6A C7A 177.77(9) ?
C2A C1A C6A C5A 2.01(15) ?
C2A C1A C6A C7A -176.77(9) ?
C15A O1A C7A C8A 2.68(14) ?
C15A O1A C7A C6A 177.63(8) ?
C5A C6A C7A C8A -37.66(15) ?
C1A C6A C7A C8A 141.09(10) ?
C5A C6A C7A O1A 147.69(9) ?
C1A C6A C7A O1A -33.56(12) ?
O1A C7A C8A O2A 172.67(8) ?
C6A C7A C8A O2A -1.47(15) ?
O1A C7A C8A C9A 2.28(15) ?
C6A C7A C8A C9A -171.86(9) ?
C16A O2A C8A C7A 123.20(10) yes
C16A O2A C8A C9A -66.21(12) yes
C7A C8A C9A O3A 172.83(10) ?
O2A C8A C9A O3A 2.34(15) ?
C7A C8A C9A C10A -5.67(14) ?
O2A C8A C9A C10A -176.17(8) ?
O3A C9A C10A C15A -174.03(9) ?
C8A C9A C10A C15A 4.47(14) ?
O3A C9A C10A C11A 4.76(15) ?
C8A C9A C10A C11A -176.74(9) ?
C15A C10A C11A O4A 179.39(9) ?
C9A C10A C11A O4A 0.56(15) ?
C15A C10A C11A C12A -1.90(15) ?
C9A C10A C11A C12A 179.28(9) ?
O4A C11A C12A C13A 179.35(10) ?
C10A C11A C12A C13A 0.61(15) ?
C17A O5A C13A C14A 174.03(10) yes
C17A O5A C13A C12A -6.35(15) yes
C11A C12A C13A O5A -178.31(10) ?
C11A C12A C13A C14A 1.29(16) ?
O5A C13A C14A C15A 177.83(9) ?
C12A C13A C14A C15A -1.80(16) ?
C7A O1A C15A C14A 176.03(9) ?
C7A O1A C15A C10A -3.87(14) ?
C13A C14A C15A O1A -179.46(9) ?
C13A C14A C15A C10A 0.43(16) ?
C11A C10A C15A O1A -178.73(9) ?
C9A C10A C15A O1A 0.11(14) ?
C11A C10A C15A C14A 1.38(15) ?
C9A C10A C15A C14A -179.78(10) ?
C6B C1B C2B C3B -0.21(17) ?
C1B C2B C3B C4B 0.55(18) ?
C2B C3B C4B C5B -0.56(17) ?
C3B C4B C5B C6B 0.23(17) ?
C4B C5B C6B C1B 0.11(16) ?
C4B C5B C6B C7B 179.44(10) ?
C2B C1B C6B C5B -0.12(16) ?
C2B C1B C6B C7B -179.47(10) ?
C15B O1B C7B C8B 0.16(15) ?
C15B O1B C7B C6B -178.13(9) ?
C5B C6B C7B C8B 16.10(17) ?
C1B C6B C7B C8B -164.57(11) ?
C5B C6B C7B O1B -165.77(10) ?
C1B C6B C7B O1B 13.55(13) ?
C16B O2B C8B C7B -117.86(11) yes
C16B O2B C8B C9B 68.69(12) yes
O1B C7B C8B O2B -172.78(9) ?
C6B C7B C8B O2B 5.17(17) ?
O1B C7B C8B C9B 0.48(15) ?
C6B C7B C8B C9B 178.43(10) ?
O2B C8B C9B O3B -6.29(15) ?
C7B C8B C9B O3B -179.73(10) ?
O2B C8B C9B C10B 173.19(9) ?
C7B C8B C9B C10B -0.25(15) ?
O3B C9B C10B C15B 178.89(10) ?
C8B C9B C10B C15B -0.60(14) ?
O3B C9B C10B C11B 0.63(16) ?
C8B C9B C10B C11B -178.86(10) ?
C15B C10B C11B O4B -179.39(9) ?
C9B C10B C11B O4B -1.08(15) ?
C15B C10B C11B C12B 0.14(15) ?
C9B C10B C11B C12B 178.44(10) ?
O4B C11B C12B C13B 179.88(10) ?
C10B C11B C12B C13B 0.35(16) ?
C17B O5B C13B C14B 168.57(10) yes
C17B O5B C13B C12B -12.86(15) yes
C11B C12B C13B O5B -179.08(10) ?
C11B C12B C13B C14B -0.61(16) ?
O5B C13B C14B C15B 178.94(9) ?
C12B C13B C14B C15B 0.35(16) ?
C7B O1B C15B C14B 178.95(9) ?
C7B O1B C15B C10B -1.03(14) ?
C13B C14B C15B O1B -179.82(9) ?
C13B C14B C15B C10B 0.16(16) ?
C11B C10B C15B O1B 179.57(9) ?
C9B C10B C15B O1B 1.24(15) ?
C11B C10B C15B C14B -0.41(15) ?
C9B C10B C15B C14B -178.74(10) ?

loop_
_cod_related_entry_id
_cod_related_entry_database
_cod_related_entry_code
1 ChemSpider 4678089
